data_7106420
loop_
_publ_author_name
R.J.Less
V.Naseri
M.McPartlin
D.S.Wright

_publ_section_title
;
 Oxidative Dehydrocoupling of N-H Bonds Using a Redox-Active Main Group
 Superbase
;
_journal_coden_Cambridge 0182
_journal_name_full Chem.Commun.
_journal_page_first 6129
_journal_paper_doi 10.1039/c1cc00053e
_journal_volume 47
_journal_year 2011
_chemical_formula_moiety '2(C24 H50 Li2 N9), C30 H22 N10 Sn7'
_chemical_formula_sum 'C78 H122 Li4 N28 Sn7'
_chemical_formula_weight 2310.63
_chemical_name_systematic
;
?
;
_space_group_IT_number 2
_symmetry_cell_setting triclinic
_symmetry_space_group_name_Hall '-P 1'
_symmetry_space_group_name_H-M 'P -1'
_atom_sites_solution_hydrogens geom
_atom_sites_solution_primary direct
_atom_sites_solution_secondary difmap
_audit_creation_method SHELXL-97
_cell_angle_alpha 97.486(1)
_cell_angle_beta 104.430(1)
_cell_angle_gamma 103.962(1)
_cell_formula_units_Z 2
_cell_length_a 13.8673(1)
_cell_length_b 18.7128(2)
_cell_length_c 20.1729(3)
_cell_measurement_reflns_used 52773
_cell_measurement_temperature 180(2)
_cell_measurement_theta_max 27.88
_cell_measurement_theta_min 1.00
_cell_volume 4817.84(10)
_computing_cell_refinement 'HKL Scalepack (Otwinowski & Minor 1997)'
_computing_data_collection 'Collect (Nonius B.V. 1998)'
_computing_data_reduction
;
HKL Denzo and Scalepack (Otwinowski & Minor 1997)
;
_computing_publication_material 'SHELXL-97 (Sheldrick 1997)'
_computing_structure_refinement 'SHELXL-97 (Sheldrick 1997)'
_computing_structure_solution 'SIR-92 (Altomare et al. 1994)'
_diffrn_ambient_temperature 180(2)
_diffrn_measured_fraction_theta_full 0.985
_diffrn_measured_fraction_theta_max 0.985
_diffrn_measurement_device_type 'Nonius Kappa CCD'
_diffrn_measurement_method 'Thin slice \w and \f scans'
_diffrn_radiation_source 'fine-focus sealed tube'
_diffrn_radiation_type MoK\a
_diffrn_radiation_wavelength 0.71073
_diffrn_reflns_av_R_equivalents 0.0451
_diffrn_reflns_av_sigmaI/netI 0.0543
_diffrn_reflns_limit_h_max 18
_diffrn_reflns_limit_h_min -18
_diffrn_reflns_limit_k_max 24
_diffrn_reflns_limit_k_min -24
_diffrn_reflns_limit_l_max 26
_diffrn_reflns_limit_l_min -26
_diffrn_reflns_number 56150
_diffrn_reflns_theta_full 27.93
_diffrn_reflns_theta_max 27.93
_diffrn_reflns_theta_min 1.40
_exptl_absorpt_coefficient_mu 1.839
_exptl_absorpt_correction_T_max 0.990
_exptl_absorpt_correction_T_min 0.776
_exptl_absorpt_correction_type multi-scan
_exptl_absorpt_process_details
;
multi-scan from symmetry-related measurements
Sortav (Blessing 1995)
;
_exptl_crystal_colour colourless
_exptl_crystal_density_diffrn 1.593
_exptl_crystal_density_method 'not measured'
_exptl_crystal_description block
_exptl_crystal_F_000 2296
_exptl_crystal_size_max 0.39
_exptl_crystal_size_mid 0.21
_exptl_crystal_size_min 0.02
_refine_diff_density_max 4.328
_refine_diff_density_min -3.333
_refine_diff_density_rms 0.362
_refine_ls_extinction_method none
_refine_ls_goodness_of_fit_ref 1.074
_refine_ls_hydrogen_treatment constr
_refine_ls_matrix_type full
_refine_ls_number_parameters 997
_refine_ls_number_reflns 22770
_refine_ls_number_restraints 68
_refine_ls_restrained_S_all 1.077
_refine_ls_R_factor_all 0.0851
_refine_ls_R_factor_gt 0.0559
_refine_ls_shift/su_max 0.003
_refine_ls_shift/su_mean 0.000
_refine_ls_structure_factor_coef Fsqd
_refine_ls_weighting_details 'calc w=1/[\s^2^(Fo^2^)+(0.1187P)^2^+0.0000P] where P=(Fo^2^+2Fc^2^)/3'
_refine_ls_weighting_scheme calc
_refine_ls_wR_factor_gt 0.1620
_refine_ls_wR_factor_ref 0.1854
_reflns_number_gt 15857
_reflns_number_total 22770
_reflns_threshold_expression >2sigma(I)
_cod_data_source_file c1cc00053e.txt
_cod_data_source_block dw1008
_cod_original_cell_volume 4817.83(9)
_cod_original_sg_symbol_H-M P-1
_cod_database_code 7106420

loop_
_symmetry_equiv_pos_as_xyz
'x, y, z'
'-x, -y, -z'

loop_
_atom_site_label
_atom_site_type_symbol
_atom_site_fract_x
_atom_site_fract_y
_atom_site_fract_z
_atom_site_U_iso_or_equiv
_atom_site_adp_type
_atom_site_occupancy
_atom_site_symmetry_multiplicity
_atom_site_calc_flag
_atom_site_refinement_flags
_atom_site_disorder_assembly
_atom_site_disorder_group
Sn1 Sn 0.62778(3) 0.86630(2) 0.774920(18) 0.03102(10) Uani 1 1 d . . .
Sn2 Sn 0.74564(3) 0.74052(2) 0.70870(2) 0.04091(11) Uani 1 1 d . . .
Sn3 Sn 0.75693(3) 0.76669(2) 0.870816(19) 0.03620(11) Uani 1 1 d . . .
Sn4 Sn 0.88448(3) 0.91958(2) 0.82036(2) 0.03783(11) Uani 1 1 d . . .
Sn5 Sn 0.41201(3) 0.88236(3) 0.64721(2) 0.05399(14) Uani 1 1 d . . .
Sn6 Sn 0.55341(3) 1.02325(2) 0.77177(2) 0.04381(12) Uani 1 1 d . . .
Sn7 Sn 0.42384(3) 0.87660(2) 0.82807(2) 0.03964(11) Uani 1 1 d . . .
N1 N 0.3997(3) 0.9420(3) 0.7464(2) 0.0399(11) Uani 1 1 d . . .
N2 N 0.6387(3) 0.7503(3) 0.7707(2) 0.0349(10) Uani 1 1 d . . .
N3 N 0.7581(3) 0.8877(3) 0.8697(2) 0.0343(10) Uani 1 1 d . . .
N4 N 0.7523(3) 0.8849(3) 0.7286(2) 0.0377(10) Uani 1 1 d . . .
N5 N 0.5862(3) 0.9448(3) 0.8461(2) 0.0364(10) Uani 1 1 d . . .
N6 N 0.5757(4) 0.9345(3) 0.6988(2) 0.0382(10) Uani 1 1 d . . .
N7 N 0.4687(3) 0.8068(3) 0.7563(2) 0.0369(10) Uani 1 1 d . . .
N8 N 0.8658(3) 0.8004(3) 0.8096(2) 0.0356(10) Uani 1 1 d . . .
N10 N 0.3798(5) 0.9939(4) 0.6318(3) 0.0690(18) Uani 1 1 d . . .
H10A H 0.4075 1.0241 0.6072 0.083 Uiso 1 1 calc R . .
N80 N 0.7996(4) 0.6574(3) 0.7724(3) 0.0596(16) Uani 1 1 d . . .
H80A H 0.7591 0.6160 0.7780 0.071 Uiso 1 1 calc R . .
C101 C 0.3178(4) 0.9756(4) 0.7289(3) 0.0439(14) Uani 1 1 d . . .
C102 C 0.3114(5) 1.0062(4) 0.6662(3) 0.0528(16) Uani 1 1 d . . .
C103 C 0.2324(6) 1.0403(5) 0.6458(4) 0.070(2) Uani 1 1 d . . .
H103 H 0.2254 1.0601 0.6044 0.084 Uiso 1 1 calc R . .
C104 C 0.1642(6) 1.0456(5) 0.6845(4) 0.074(2) Uani 1 1 d . . .
H104 H 0.1126 1.0704 0.6700 0.089 Uiso 1 1 calc R . .
C105 C 0.1696(6) 1.0162(6) 0.7431(5) 0.081(3) Uani 1 1 d . . .
H105 H 0.1203 1.0184 0.7681 0.097 Uiso 1 1 calc R . .
C106 C 0.2471(5) 0.9829(5) 0.7662(4) 0.063(2) Uani 1 1 d . . .
H106 H 0.2524 0.9646 0.8083 0.076 Uiso 1 1 calc R . .
C201 C 0.5396(4) 0.6992(3) 0.7588(3) 0.0346(11) Uani 1 1 d . . .
C202 C 0.4515(4) 0.7288(3) 0.7517(3) 0.0384(12) Uani 1 1 d . . .
C203 C 0.3559(4) 0.6794(4) 0.7430(4) 0.0516(16) Uani 1 1 d . . .
H203 H 0.2975 0.6984 0.7393 0.062 Uiso 1 1 calc R . .
C204 C 0.3417(5) 0.6032(4) 0.7394(4) 0.0610(19) Uani 1 1 d . . .
H204 H 0.2745 0.5706 0.7327 0.073 Uiso 1 1 calc R . .
C205 C 0.4263(5) 0.5746(4) 0.7455(4) 0.0581(17) Uani 1 1 d . . .
H205 H 0.4176 0.5224 0.7436 0.070 Uiso 1 1 calc R . .
C206 C 0.5233(5) 0.6228(3) 0.7543(3) 0.0446(14) Uani 1 1 d . . .
H206 H 0.5806 0.6028 0.7575 0.054 Uiso 1 1 calc R . .
C301 C 0.7474(4) 0.9353(3) 0.9253(3) 0.0324(11) Uani 1 1 d . . .
C302 C 0.6590(4) 0.9646(3) 0.9139(3) 0.0337(11) Uani 1 1 d . . .
C303 C 0.6484(4) 1.0098(3) 0.9708(3) 0.0390(12) Uani 1 1 d . . .
H303 H 0.5896 1.0287 0.9644 0.047 Uiso 1 1 calc R . .
C304 C 0.7199(4) 1.0281(3) 1.0357(3) 0.0403(13) Uani 1 1 d . . .
H304 H 0.7105 1.0595 1.0732 0.048 Uiso 1 1 calc R . .
C305 C 0.8035(5) 1.0015(3) 1.0463(3) 0.0422(13) Uani 1 1 d . . .
H305 H 0.8527 1.0139 1.0913 0.051 Uiso 1 1 calc R . .
C306 C 0.8178(4) 0.9560(3) 0.9917(3) 0.0403(13) Uani 1 1 d . . .
H306 H 0.8777 0.9384 1.0000 0.048 Uiso 1 1 calc R . .
C401 C 0.7379(4) 0.9255(3) 0.6748(3) 0.0364(12) Uani 1 1 d . . .
C402 C 0.6470(4) 0.9511(3) 0.6596(3) 0.0377(12) Uani 1 1 d . . .
C403 C 0.6318(5) 0.9915(4) 0.6063(3) 0.0485(15) Uani 1 1 d . . .
H403 H 0.5711 1.0079 0.5951 0.058 Uiso 1 1 calc R . .
C404 C 0.7046(6) 1.0083(4) 0.5690(3) 0.0533(16) Uani 1 1 d . . .
H404 H 0.6936 1.0365 0.5333 0.064 Uiso 1 1 calc R . .
C405 C 0.7915(5) 0.9839(4) 0.5843(4) 0.0556(17) Uani 1 1 d . . .
H405 H 0.8404 0.9947 0.5587 0.067 Uiso 1 1 calc R . .
C406 C 0.8088(5) 0.9429(4) 0.6376(3) 0.0495(15) Uani 1 1 d . . .
H406 H 0.8700 0.9270 0.6482 0.059 Uiso 1 1 calc R . .
C801 C 0.9440(4) 0.7632(3) 0.8210(3) 0.0335(11) Uani 1 1 d . . .
C802 C 0.9056(4) 0.6829(3) 0.8003(3) 0.0399(13) Uani 1 1 d . . .
C803 C 0.9765(5) 0.6414(4) 0.8082(3) 0.0475(14) Uani 1 1 d . . .
H803 H 0.9524 0.5882 0.7950 0.057 Uiso 1 1 calc R . .
C804 C 1.0813(5) 0.6763(4) 0.8351(4) 0.0546(17) Uani 1 1 d . . .
H804 H 1.1285 0.6467 0.8405 0.066 Uiso 1 1 calc R . .
C805 C 1.1190(5) 0.7533(4) 0.8542(4) 0.0524(16) Uani 1 1 d . . .
H805 H 1.1916 0.7770 0.8720 0.063 Uiso 1 1 calc R . .
C806 C 1.0486(4) 0.7960(3) 0.8469(3) 0.0437(14) Uani 1 1 d . . .
H806 H 1.0742 0.8493 0.8604 0.052 Uiso 1 1 calc R . .
Li1 Li 0.6272(8) 0.3229(6) 0.5802(5) 0.048(2) Uani 1 1 d . . .
Li2 Li 0.9923(12) 0.2964(11) 0.4831(8) 0.092(5) Uani 1 1 d . . .
N01 N 0.7763(4) 0.3370(4) 0.5852(3) 0.0651(17) Uani 1 1 d . A .
N02 N 0.9097(5) 0.3238(6) 0.5406(4) 0.101(3) Uani 1 1 d . A .
N03 N 0.8052(7) 0.3092(7) 0.5308(5) 0.127(4) Uani 1 1 d . . .
C01 C 0.8696(5) 0.3724(4) 0.6342(4) 0.0561(16) Uani 1 1 d . . .
C02 C 0.9517(5) 0.3652(5) 0.6080(4) 0.071(2) Uani 1 1 d . A .
C03 C 1.0544(6) 0.3952(6) 0.6467(5) 0.092(3) Uani 1 1 d . . .
H03 H 1.1088 0.3911 0.6270 0.110 Uiso 1 1 calc R A .
C04 C 1.0754(6) 0.4312(5) 0.7147(5) 0.077(2) Uani 1 1 d . A .
H04 H 1.1453 0.4498 0.7436 0.092 Uiso 1 1 calc R . .
C05 C 0.9956(7) 0.4406(5) 0.7416(5) 0.081(3) Uani 1 1 d . . .
H05 H 1.0125 0.4684 0.7879 0.098 Uiso 1 1 calc R A .
C06 C 0.8914(7) 0.4108(5) 0.7032(4) 0.079(2) Uani 1 1 d . A .
H06 H 0.8374 0.4162 0.7229 0.094 Uiso 1 1 calc R . .
N11 N 0.5308(5) 0.2161(4) 0.5845(3) 0.0647(16) Uani 1 1 d . . .
N12 N 0.5825(5) 0.4150(4) 0.6231(3) 0.0677(17) Uani 1 1 d . . .
N13 N 0.5167(5) 0.3145(4) 0.4860(3) 0.0663(17) Uani 1 1 d . . .
C11 C 0.5118(9) 0.1998(7) 0.6493(5) 0.105(3) Uani 1 1 d . . .
H11A H 0.4752 0.1463 0.6424 0.158 Uiso 1 1 calc R . .
H11B H 0.4691 0.2302 0.6635 0.158 Uiso 1 1 calc R . .
H11C H 0.5781 0.2118 0.6859 0.158 Uiso 1 1 calc R . .
C12 C 0.5807(7) 0.1620(5) 0.5587(4) 0.081(3) Uani 1 1 d . . .
H12A H 0.5281 0.1140 0.5360 0.121 Uiso 1 1 calc R . .
H12B H 0.6326 0.1545 0.5980 0.121 Uiso 1 1 calc R . .
H12C H 0.6147 0.1815 0.5250 0.121 Uiso 1 1 calc R . .
C13 C 0.4326(6) 0.2061(5) 0.5321(5) 0.077(2) Uani 1 1 d . . .
H13A H 0.3902 0.2330 0.5527 0.093 Uiso 1 1 calc R . .
H13B H 0.3940 0.1520 0.5184 0.093 Uiso 1 1 calc R . .
C14 C 0.4477(6) 0.2348(4) 0.4685(4) 0.072(2) Uani 1 1 d . . .
H14A H 0.3792 0.2324 0.4369 0.086 Uiso 1 1 calc R . .
H14B H 0.4788 0.2019 0.4433 0.086 Uiso 1 1 calc R . .
C15 C 0.4619(7) 0.3677(5) 0.5047(4) 0.077(3) Uani 1 1 d . . .
H15A H 0.4049 0.3415 0.5219 0.092 Uiso 1 1 calc R . .
H15B H 0.4301 0.3846 0.4621 0.092 Uiso 1 1 calc R . .
C16 C 0.5277(9) 0.4337(6) 0.5579(5) 0.110(4) Uani 1 1 d . . .
H16A H 0.4843 0.4658 0.5689 0.132 Uiso 1 1 calc R . .
H16B H 0.5798 0.4631 0.5386 0.132 Uiso 1 1 calc R . .
C17 C 0.5217(14) 0.4007(9) 0.6711(7) 0.168(7) Uani 1 1 d . . .
H17A H 0.4901 0.4416 0.6781 0.252 Uiso 1 1 calc R . .
H17B H 0.5667 0.3978 0.7160 0.252 Uiso 1 1 calc R . .
H17C H 0.4669 0.3530 0.6517 0.252 Uiso 1 1 calc R . .
C18 C 0.6683(10) 0.4827(7) 0.6570(8) 0.141(5) Uani 1 1 d . . .
H18A H 0.6406 0.5251 0.6670 0.211 Uiso 1 1 calc R . .
H18B H 0.7117 0.4938 0.6259 0.211 Uiso 1 1 calc R . .
H18C H 0.7102 0.4747 0.7007 0.211 Uiso 1 1 calc R . .
C19 C 0.5567(8) 0.3330(7) 0.4285(4) 0.096(3) Uani 1 1 d . . .
H19A H 0.5013 0.3398 0.3911 0.144 Uiso 1 1 calc R . .
H19B H 0.5819 0.2920 0.4105 0.144 Uiso 1 1 calc R . .
H19C H 0.6141 0.3795 0.4450 0.144 Uiso 1 1 calc R . .
N21 N 1.0481(8) 0.1935(7) 0.5040(6) 0.0741(12) Uiso 0.60 1 d PD A 1
N22 N 1.1066(9) 0.3803(6) 0.4584(6) 0.0741(12) Uiso 0.60 1 d PD A 1
N23 N 0.9511(9) 0.2454(6) 0.3819(6) 0.0637(13) Uiso 0.60 1 d PD A 1
C21 C 1.0113(15) 0.1625(11) 0.5585(9) 0.1090(18) Uiso 0.60 1 d PD A 1
H21A H 1.0707 0.1665 0.5985 0.164 Uiso 0.60 1 calc PR A 1
H21B H 0.9718 0.1095 0.5404 0.164 Uiso 0.60 1 calc PR A 1
H21C H 0.9664 0.1905 0.5733 0.164 Uiso 0.60 1 calc PR A 1
C22 C 1.1620(12) 0.2112(9) 0.5189(8) 0.1090(18) Uiso 0.60 1 d PD A 1
H22A H 1.1855 0.1704 0.5374 0.164 Uiso 0.60 1 calc PR A 1
H22B H 1.1952 0.2583 0.5535 0.164 Uiso 0.60 1 calc PR A 1
H22C H 1.1809 0.2165 0.4757 0.164 Uiso 0.60 1 calc PR A 1
C23 C 0.9939(12) 0.1421(8) 0.4357(7) 0.0872(13) Uiso 0.60 1 d PD A 1
H23A H 0.9199 0.1207 0.4326 0.105 Uiso 0.60 1 calc PR A 1
H23B H 1.0253 0.1002 0.4313 0.105 Uiso 0.60 1 calc PR A 1
C24 C 1.0015(12) 0.1843(9) 0.3752(7) 0.0872(13) Uiso 0.60 1 d PD A 1
H24A H 1.0753 0.2057 0.3777 0.105 Uiso 0.60 1 calc PR A 1
H24B H 0.9661 0.1491 0.3297 0.105 Uiso 0.60 1 calc PR A 1
C25 C 0.9898(11) 0.3007(9) 0.3445(8) 0.0872(13) Uiso 0.60 1 d PD A 1
H25A H 0.9371 0.3274 0.3293 0.105 Uiso 0.60 1 calc PR A 1
H25B H 1.0011 0.2752 0.3022 0.105 Uiso 0.60 1 calc PR A 1
C26 C 1.0867(11) 0.3553(9) 0.3871(7) 0.0872(13) Uiso 0.60 1 d PD A 1
H26A H 1.1435 0.3339 0.3811 0.105 Uiso 0.60 1 calc PR A 1
H26B H 1.0940 0.4004 0.3659 0.105 Uiso 0.60 1 calc PR A 1
C27 C 1.2102(12) 0.3844(9) 0.4910(9) 0.1090(18) Uiso 0.60 1 d PD A 1
H27A H 1.2557 0.4146 0.4685 0.164 Uiso 0.60 1 calc PR A 1
H27B H 1.2185 0.3336 0.4868 0.164 Uiso 0.60 1 calc PR A 1
H27C H 1.2289 0.4079 0.5406 0.164 Uiso 0.60 1 calc PR A 1
C28 C 1.0893(15) 0.4573(9) 0.4683(10) 0.1090(18) Uiso 0.60 1 d PD A 1
H28A H 1.1479 0.4944 0.4620 0.164 Uiso 0.60 1 calc PR A 1
H28B H 1.0838 0.4710 0.5155 0.164 Uiso 0.60 1 calc PR A 1
H28C H 1.0249 0.4564 0.4338 0.164 Uiso 0.60 1 calc PR A 1
C29 C 0.8421(10) 0.2080(10) 0.3406(9) 0.092(3) Uiso 0.60 1 d PD A 1
H29A H 0.8369 0.2002 0.2907 0.137 Uiso 0.60 1 calc PR A 1
H29B H 0.7983 0.2395 0.3505 0.137 Uiso 0.60 1 calc PR A 1
H29C H 0.8187 0.1592 0.3532 0.137 Uiso 0.60 1 calc PR A 1
N21' N 1.0159(12) 0.2046(9) 0.5124(8) 0.0741(12) Uiso 0.40 1 d PD A 2
N22' N 1.0602(13) 0.3822(8) 0.4431(8) 0.0741(12) Uiso 0.40 1 d PD A 2
N23' N 0.9471(12) 0.2322(8) 0.3740(9) 0.0637(13) Uiso 0.40 1 d PD A 2
C21' C 0.9237(18) 0.1582(15) 0.5250(11) 0.1090(18) Uiso 0.40 1 d PD A 2
H21D H 0.9307 0.1075 0.5268 0.164 Uiso 0.40 1 calc PR A 2
H21E H 0.8620 0.1552 0.4871 0.164 Uiso 0.40 1 calc PR A 2
H21F H 0.9167 0.1806 0.5696 0.164 Uiso 0.40 1 calc PR A 2
C22' C 1.1175(18) 0.2095(16) 0.5683(12) 0.1090(18) Uiso 0.40 1 d PD A 2
H22D H 1.1311 0.1604 0.5639 0.164 Uiso 0.40 1 calc PR A 2
H22E H 1.1106 0.2242 0.6150 0.164 Uiso 0.40 1 calc PR A 2
H22F H 1.1753 0.2470 0.5616 0.164 Uiso 0.40 1 calc PR A 2
C23' C 1.0294(15) 0.1566(12) 0.4510(9) 0.0872(13) Uiso 0.40 1 d PD A 2
H23C H 1.0207 0.1043 0.4579 0.105 Uiso 0.40 1 calc PR A 2
H23D H 1.0998 0.1765 0.4463 0.105 Uiso 0.40 1 calc PR A 2
C24' C 0.9448(16) 0.1587(11) 0.3835(9) 0.0872(13) Uiso 0.40 1 d PD A 2
H24C H 0.9556 0.1307 0.3421 0.105 Uiso 0.40 1 calc PR A 2
H24D H 0.8752 0.1329 0.3866 0.105 Uiso 0.40 1 calc PR A 2
C25' C 1.0368(14) 0.2737(10) 0.3559(12) 0.0872(13) Uiso 0.40 1 d PD A 2
H25C H 1.0245 0.2593 0.3048 0.105 Uiso 0.40 1 calc PR A 2
H25D H 1.0983 0.2588 0.3794 0.105 Uiso 0.40 1 calc PR A 2
C26' C 1.0598(15) 0.3556(10) 0.3752(9) 0.0872(13) Uiso 0.40 1 d PD A 2
H26C H 1.1286 0.3791 0.3696 0.105 Uiso 0.40 1 calc PR A 2
H26D H 1.0075 0.3719 0.3422 0.105 Uiso 0.40 1 calc PR A 2
C27' C 1.1544(18) 0.4326(14) 0.4891(12) 0.1090(18) Uiso 0.40 1 d PD A 2
H27D H 1.1933 0.4611 0.4620 0.164 Uiso 0.40 1 calc PR A 2
H27E H 1.1963 0.4038 0.5143 0.164 Uiso 0.40 1 calc PR A 2
H27F H 1.1384 0.4673 0.5227 0.164 Uiso 0.40 1 calc PR A 2
C28' C 0.9754(16) 0.4206(12) 0.4351(12) 0.1090(18) Uiso 0.40 1 d PD A 2
H28D H 0.9942 0.4650 0.4149 0.164 Uiso 0.40 1 calc PR A 2
H28E H 0.9666 0.4361 0.4810 0.164 Uiso 0.40 1 calc PR A 2
H28F H 0.9102 0.3857 0.4042 0.164 Uiso 0.40 1 calc PR A 2
C29' C 0.8573(12) 0.2473(10) 0.3295(12) 0.092(3) Uiso 0.40 1 d PD A 2
H29D H 0.8069 0.1997 0.3028 0.137 Uiso 0.40 1 calc PR A 2
H29E H 0.8795 0.2780 0.2973 0.137 Uiso 0.40 1 calc PR A 2
H29F H 0.8252 0.2744 0.3586 0.137 Uiso 0.40 1 calc PR A 2
Li3 Li 0.8835(7) 0.2798(6) 0.8637(5) 0.041(2) Uani 1 1 d . . .
Li4 Li 0.4920(8) 0.2936(6) 0.9134(6) 0.052(3) Uani 1 1 d . . .
N31 N 0.8947(4) 0.2066(3) 0.7758(3) 0.0501(13) Uani 1 1 d . . .
N32 N 1.0122(4) 0.3561(3) 0.9462(3) 0.0457(12) Uani 1 1 d . . .
N33 N 0.9130(4) 0.1978(3) 0.9219(3) 0.0528(14) Uani 1 1 d . . .
C31 C 0.8068(6) 0.1946(5) 0.7133(4) 0.075(2) Uani 1 1 d . . .
H31A H 0.8094 0.1554 0.6770 0.113 Uiso 1 1 calc R . .
H31B H 0.8110 0.2415 0.6960 0.113 Uiso 1 1 calc R . .
H31C H 0.7415 0.1789 0.7250 0.113 Uiso 1 1 calc R . .
C32 C 0.9911(6) 0.2362(5) 0.7582(5) 0.075(2) Uani 1 1 d . . .
H32A H 1.0005 0.1973 0.7249 0.112 Uiso 1 1 calc R . .
H32B H 1.0500 0.2509 0.8007 0.112 Uiso 1 1 calc R . .
H32C H 0.9871 0.2802 0.7372 0.112 Uiso 1 1 calc R . .
C33 C 0.8910(7) 0.1384(4) 0.8026(4) 0.070(2) Uani 1 1 d . . .
H33A H 0.9156 0.1046 0.7731 0.084 Uiso 1 1 calc R . .
H33B H 0.8179 0.1128 0.7987 0.084 Uiso 1 1 calc R . .
C34 C 0.9545(6) 0.1509(4) 0.8766(4) 0.069(2) Uani 1 1 d . . .
H34A H 1.0279 0.1769 0.8816 0.083 Uiso 1 1 calc R . .
H34B H 0.9514 0.1020 0.8911 0.083 Uiso 1 1 calc R . .
C35 C 0.9963(5) 0.2367(4) 0.9860(4) 0.0581(18) Uani 1 1 d . . .
H35A H 1.0364 0.2018 1.0019 0.070 Uiso 1 1 calc R . .
H35B H 0.9654 0.2514 1.0230 0.070 Uiso 1 1 calc R . .
C36 C 1.0682(5) 0.3051(4) 0.9760(4) 0.0577(18) Uani 1 1 d . . .
H36A H 1.1188 0.3320 1.0216 0.069 Uiso 1 1 calc R . .
H36B H 1.1074 0.2898 0.9446 0.069 Uiso 1 1 calc R . .
C37 C 0.9609(6) 0.3863(4) 0.9941(4) 0.0636(19) Uani 1 1 d . . .
H37A H 1.0119 0.4093 1.0398 0.095 Uiso 1 1 calc R . .
H37B H 0.9056 0.3455 0.9993 0.095 Uiso 1 1 calc R . .
H37C H 0.9309 0.4244 0.9752 0.095 Uiso 1 1 calc R . .
C38 C 1.0877(5) 0.4193(4) 0.9319(4) 0.065(2) Uani 1 1 d . . .
H38A H 1.1467 0.4415 0.9739 0.098 Uiso 1 1 calc R . .
H38B H 1.0536 0.4577 0.9186 0.098 Uiso 1 1 calc R . .
H38C H 1.1126 0.4004 0.8936 0.098 Uiso 1 1 calc R . .
C39 C 0.8248(6) 0.1516(5) 0.9390(5) 0.084(3) Uani 1 1 d . . .
H39A H 0.8486 0.1180 0.9686 0.126 Uiso 1 1 calc R . .
H39B H 0.7725 0.1217 0.8959 0.126 Uiso 1 1 calc R . .
H39C H 0.7942 0.1842 0.9641 0.126 Uiso 1 1 calc R . .
N41 N 0.3470(13) 0.2898(9) 0.8565(7) 0.0741(12) Uiso 0.50 1 d PD B 3
N42 N 0.5563(11) 0.3482(8) 1.0248(9) 0.0741(12) Uiso 0.50 1 d PD B 3
N43 N 0.4308(12) 0.1976(8) 0.9462(7) 0.0637(13) Uiso 0.50 1 d PD B 3
C41 C 0.3423(18) 0.2549(13) 0.7872(10) 0.1090(18) Uiso 0.50 1 d PD B 3
H41A H 0.2782 0.2134 0.7677 0.164 Uiso 0.50 1 calc PR B 3
H41B H 0.4024 0.2353 0.7896 0.164 Uiso 0.50 1 calc PR B 3
H41C H 0.3432 0.2921 0.7572 0.164 Uiso 0.50 1 calc PR B 3
C42 C 0.305(2) 0.3557(12) 0.8530(12) 0.1090(18) Uiso 0.50 1 d PD B 3
H42A H 0.2318 0.3388 0.8256 0.164 Uiso 0.50 1 calc PR B 3
H42B H 0.3444 0.3910 0.8307 0.164 Uiso 0.50 1 calc PR B 3
H42C H 0.3119 0.3808 0.9004 0.164 Uiso 0.50 1 calc PR B 3
C43 C 0.2827(13) 0.2348(10) 0.8868(10) 0.0872(13) Uiso 0.50 1 d PD B 3
H43A H 0.2813 0.2604 0.9326 0.105 Uiso 0.50 1 calc PR B 3
H43B H 0.2105 0.2173 0.8556 0.105 Uiso 0.50 1 calc PR B 3
C44 C 0.3217(13) 0.1688(10) 0.8966(10) 0.0872(13) Uiso 0.50 1 d PD B 3
H44A H 0.3223 0.1418 0.8513 0.105 Uiso 0.50 1 calc PR B 3
H44B H 0.2765 0.1338 0.9165 0.105 Uiso 0.50 1 calc PR B 3
C45 C 0.4405(15) 0.2231(10) 1.0181(8) 0.0872(13) Uiso 0.50 1 d PD B 3
H45A H 0.4343 0.1797 1.0417 0.105 Uiso 0.50 1 calc PR B 3
H45B H 0.3832 0.2450 1.0214 0.105 Uiso 0.50 1 calc PR B 3
C46 C 0.5405(14) 0.2797(9) 1.0538(9) 0.0872(13) Uiso 0.50 1 d PD B 3
H46A H 0.5973 0.2570 1.0511 0.105 Uiso 0.50 1 calc PR B 3
H46B H 0.5453 0.2938 1.1038 0.105 Uiso 0.50 1 calc PR B 3
C47 C 0.4923(17) 0.3973(13) 1.0456(13) 0.1090(18) Uiso 0.50 1 d PD B 3
H47A H 0.5182 0.4171 1.0962 0.164 Uiso 0.50 1 calc PR B 3
H47B H 0.4195 0.3675 1.0333 0.164 Uiso 0.50 1 calc PR B 3
H47C H 0.4977 0.4392 1.0209 0.164 Uiso 0.50 1 calc PR B 3
C48 C 0.6607(14) 0.3920(13) 1.0459(12) 0.1090(18) Uiso 0.50 1 d PD B 3
H48A H 0.6885 0.4000 1.0968 0.164 Uiso 0.50 1 calc PR B 3
H48B H 0.6652 0.4406 1.0320 0.164 Uiso 0.50 1 calc PR B 3
H48C H 0.7013 0.3658 1.0236 0.164 Uiso 0.50 1 calc PR B 3
C49 C 0.4836(15) 0.1372(11) 0.9399(11) 0.092(3) Uiso 0.50 1 d PD B 3
H49A H 0.4421 0.0910 0.9487 0.137 Uiso 0.50 1 calc PR B 3
H49B H 0.5526 0.1534 0.9741 0.137 Uiso 0.50 1 calc PR B 3
H49C H 0.4908 0.1276 0.8926 0.137 Uiso 0.50 1 calc PR B 3
N41' N 0.3420(14) 0.2894(9) 0.8447(7) 0.0741(12) Uiso 0.50 1 d PD B 4
N42' N 0.5428(11) 0.3399(8) 1.0187(9) 0.0741(12) Uiso 0.50 1 d PD B 4
N43' N 0.4191(11) 0.1935(8) 0.9351(7) 0.0637(13) Uiso 0.50 1 d PD B 4
C41' C 0.3486(18) 0.3011(14) 0.7772(11) 0.1090(18) Uiso 0.50 1 d PD B 4
H41D H 0.3962 0.3508 0.7818 0.164 Uiso 0.50 1 calc PR B 4
H41E H 0.2795 0.2983 0.7475 0.164 Uiso 0.50 1 calc PR B 4
H41F H 0.3745 0.2623 0.7561 0.164 Uiso 0.50 1 calc PR B 4
C42' C 0.304(2) 0.3504(12) 0.8780(12) 0.1090(18) Uiso 0.50 1 d PD B 4
H42D H 0.2357 0.3493 0.8479 0.164 Uiso 0.50 1 calc PR B 4
H42E H 0.3532 0.3996 0.8837 0.164 Uiso 0.50 1 calc PR B 4
H42F H 0.2975 0.3417 0.9238 0.164 Uiso 0.50 1 calc PR B 4
C43' C 0.2787(14) 0.2141(10) 0.8448(10) 0.0872(13) Uiso 0.50 1 d PD B 4
H43C H 0.2051 0.2143 0.8342 0.105 Uiso 0.50 1 calc PR B 4
H43D H 0.2843 0.1779 0.8065 0.105 Uiso 0.50 1 calc PR B 4
C44' C 0.3060(13) 0.1873(12) 0.9092(10) 0.0872(13) Uiso 0.50 1 d PD B 4
H44C H 0.2655 0.1341 0.9016 0.105 Uiso 0.50 1 calc PR B 4
H44D H 0.2863 0.2167 0.9455 0.105 Uiso 0.50 1 calc PR B 4
C45' C 0.4456(17) 0.2087(10) 1.0099(8) 0.0872(13) Uiso 0.50 1 d PD B 4
H45C H 0.5041 0.1879 1.0275 0.105 Uiso 0.50 1 calc PR B 4
H45D H 0.3856 0.1802 1.0230 0.105 Uiso 0.50 1 calc PR B 4
C46' C 0.4749(14) 0.2872(9) 1.0475(9) 0.0872(13) Uiso 0.50 1 d PD B 4
H46C H 0.5110 0.2904 1.0972 0.105 Uiso 0.50 1 calc PR B 4
H46D H 0.4111 0.3027 1.0456 0.105 Uiso 0.50 1 calc PR B 4
C47' C 0.5463(16) 0.4206(10) 1.0452(13) 0.1090(18) Uiso 0.50 1 d PD B 4
H47D H 0.5740 0.4331 1.0962 0.164 Uiso 0.50 1 calc PR B 4
H47E H 0.4759 0.4262 1.0314 0.164 Uiso 0.50 1 calc PR B 4
H47F H 0.5910 0.4546 1.0249 0.164 Uiso 0.50 1 calc PR B 4
C48' C 0.6485(14) 0.3405(13) 1.0396(13) 0.1090(18) Uiso 0.50 1 d PD B 4
H48D H 0.6692 0.3383 1.0893 0.164 Uiso 0.50 1 calc PR B 4
H48E H 0.6918 0.3867 1.0322 0.164 Uiso 0.50 1 calc PR B 4
H48F H 0.6575 0.2968 1.0119 0.164 Uiso 0.50 1 calc PR B 4
C49' C 0.4482(15) 0.1291(11) 0.9046(11) 0.092(3) Uiso 0.50 1 d PD B 4
H49D H 0.4054 0.0826 0.9118 0.137 Uiso 0.50 1 calc PR B 4
H49E H 0.5216 0.1347 0.9272 0.137 Uiso 0.50 1 calc PR B 4
H49F H 0.4370 0.1272 0.8544 0.137 Uiso 0.50 1 calc PR B 4
N53 N 0.7560(4) 0.3160(3) 0.8493(3) 0.0447(12) Uani 1 1 d . B .
N54 N 0.5959(4) 0.3090(3) 0.8648(3) 0.0564(15) Uani 1 1 d . B .
N55 N 0.6677(5) 0.2728(4) 0.8541(4) 0.0695(17) Uani 1 1 d . . .
C51 C 0.7738(5) 0.5202(4) 0.8647(3) 0.0526(16) Uani 1 1 d . . .
H51 H 0.8182 0.5679 0.8655 0.063 Uiso 1 1 calc R . .
C52 C 0.8066(5) 0.4570(4) 0.8556(3) 0.0519(16) Uani 1 1 d . B .
H52 H 0.8732 0.4608 0.8494 0.062 Uiso 1 1 calc R . .
C53 C 0.7419(4) 0.3873(4) 0.8555(3) 0.0443(14) Uani 1 1 d . . .
C54 C 0.6444(4) 0.3824(4) 0.8649(3) 0.0455(14) Uani 1 1 d . B .
C55 C 0.6099(6) 0.4463(4) 0.8741(4) 0.0577(17) Uani 1 1 d . . .
H55 H 0.5437 0.4430 0.8808 0.069 Uiso 1 1 calc R B .
C56 C 0.6755(6) 0.5145(4) 0.8729(4) 0.0563(17) Uani 1 1 d . B .
H56 H 0.6531 0.5585 0.8778 0.068 Uiso 1 1 calc R . .

loop_
_atom_site_aniso_label
_atom_site_aniso_U_11
_atom_site_aniso_U_22
_atom_site_aniso_U_33
_atom_site_aniso_U_23
_atom_site_aniso_U_13
_atom_site_aniso_U_12
Sn1 0.03056(18) 0.0371(2) 0.03109(19) 0.01072(15) 0.01183(14) 0.01507(15)
Sn2 0.0377(2) 0.0554(3) 0.0317(2) 0.00424(18) 0.01068(16) 0.01879(18)
Sn3 0.03367(19) 0.0469(2) 0.0339(2) 0.01395(17) 0.01104(15) 0.01786(16)
Sn4 0.03278(19) 0.0353(2) 0.0471(2) 0.00703(17) 0.01382(16) 0.01129(16)
Sn5 0.0428(2) 0.0667(3) 0.0474(3) -0.0072(2) 0.00821(19) 0.0213(2)
Sn6 0.0459(2) 0.0426(2) 0.0494(2) 0.00807(19) 0.02026(19) 0.01860(18)
Sn7 0.0363(2) 0.0521(3) 0.0417(2) 0.01721(18) 0.01894(17) 0.02104(18)
N1 0.038(2) 0.051(3) 0.040(3) 0.013(2) 0.013(2) 0.025(2)
N2 0.032(2) 0.042(3) 0.031(2) 0.0093(19) 0.0054(18) 0.0135(19)
N3 0.035(2) 0.038(3) 0.035(2) 0.009(2) 0.0127(19) 0.0161(19)
N4 0.038(2) 0.048(3) 0.037(2) 0.015(2) 0.018(2) 0.019(2)
N5 0.037(2) 0.041(3) 0.036(2) 0.005(2) 0.0157(19) 0.017(2)
N6 0.044(2) 0.044(3) 0.032(2) 0.010(2) 0.013(2) 0.019(2)
N7 0.028(2) 0.043(3) 0.040(3) 0.006(2) 0.0096(19) 0.0104(19)
N8 0.029(2) 0.044(3) 0.039(2) 0.011(2) 0.0124(19) 0.0166(19)
N10 0.078(4) 0.089(5) 0.067(4) 0.041(4) 0.037(3) 0.044(4)
N80 0.039(3) 0.038(3) 0.091(4) 0.018(3) 0.003(3) 0.004(2)
C101 0.044(3) 0.056(4) 0.035(3) 0.006(3) 0.008(3) 0.026(3)
C102 0.047(3) 0.070(5) 0.048(4) 0.022(3) 0.006(3) 0.031(3)
C103 0.071(5) 0.092(6) 0.062(5) 0.036(4) 0.012(4) 0.048(4)
C104 0.066(4) 0.109(7) 0.066(5) 0.025(5) 0.013(4) 0.063(5)
C105 0.070(5) 0.128(8) 0.075(5) 0.026(5) 0.031(4) 0.070(5)
C106 0.060(4) 0.095(6) 0.053(4) 0.019(4) 0.023(3) 0.046(4)
C201 0.037(3) 0.034(3) 0.034(3) 0.008(2) 0.009(2) 0.010(2)
C202 0.030(2) 0.043(3) 0.038(3) 0.007(2) 0.007(2) 0.008(2)
C203 0.034(3) 0.050(4) 0.064(4) 0.009(3) 0.008(3) 0.007(3)
C204 0.035(3) 0.056(4) 0.081(5) 0.013(4) 0.015(3) -0.005(3)
C205 0.062(4) 0.040(4) 0.070(5) 0.011(3) 0.021(4) 0.009(3)
C206 0.043(3) 0.044(4) 0.046(3) 0.010(3) 0.014(3) 0.012(3)
C301 0.037(3) 0.034(3) 0.033(3) 0.010(2) 0.016(2) 0.015(2)
C302 0.033(2) 0.034(3) 0.039(3) 0.007(2) 0.016(2) 0.013(2)
C303 0.042(3) 0.039(3) 0.043(3) 0.008(2) 0.022(2) 0.015(2)
C304 0.049(3) 0.042(3) 0.032(3) 0.005(2) 0.014(2) 0.015(3)
C305 0.053(3) 0.044(3) 0.027(3) 0.005(2) 0.010(2) 0.011(3)
C306 0.042(3) 0.039(3) 0.041(3) 0.011(3) 0.013(2) 0.012(2)
C401 0.039(3) 0.035(3) 0.039(3) 0.010(2) 0.015(2) 0.012(2)
C402 0.048(3) 0.036(3) 0.037(3) 0.013(2) 0.021(2) 0.016(2)
C403 0.065(4) 0.054(4) 0.044(3) 0.023(3) 0.028(3) 0.028(3)
C404 0.079(4) 0.053(4) 0.044(3) 0.023(3) 0.032(3) 0.027(3)
C405 0.065(4) 0.060(4) 0.053(4) 0.023(3) 0.035(3) 0.013(3)
C406 0.057(4) 0.064(4) 0.042(3) 0.017(3) 0.025(3) 0.029(3)
C801 0.036(3) 0.034(3) 0.037(3) 0.010(2) 0.015(2) 0.016(2)
C802 0.042(3) 0.039(3) 0.041(3) 0.008(2) 0.011(2) 0.017(2)
C803 0.057(4) 0.044(4) 0.052(4) 0.012(3) 0.019(3) 0.028(3)
C804 0.051(4) 0.064(5) 0.068(4) 0.027(4) 0.023(3) 0.038(3)
C805 0.034(3) 0.063(4) 0.068(4) 0.018(3) 0.018(3) 0.024(3)
C806 0.035(3) 0.039(3) 0.051(3) 0.000(3) 0.010(3) 0.009(2)
Li1 0.046(5) 0.058(7) 0.043(5) 0.005(5) 0.015(4) 0.020(5)
Li2 0.083(9) 0.145(16) 0.079(10) 0.031(10) 0.055(8) 0.051(10)
N01 0.048(3) 0.092(5) 0.050(3) -0.008(3) 0.025(3) 0.014(3)
N02 0.063(4) 0.156(8) 0.077(5) -0.017(5) 0.039(4) 0.021(5)
N03 0.095(6) 0.195(11) 0.081(6) -0.015(6) 0.034(5) 0.035(7)
C01 0.064(4) 0.057(4) 0.051(4) 0.009(3) 0.024(3) 0.017(3)
C02 0.052(4) 0.102(7) 0.063(5) 0.024(5) 0.028(4) 0.013(4)
C03 0.054(4) 0.125(9) 0.092(7) 0.018(6) 0.032(5) 0.012(5)
C04 0.062(5) 0.076(6) 0.078(6) 0.014(5) 0.011(4) 0.006(4)
C05 0.086(6) 0.074(6) 0.066(5) -0.008(4) -0.002(5) 0.028(5)
C06 0.085(6) 0.093(7) 0.060(5) 0.001(4) 0.014(4) 0.045(5)
N11 0.067(4) 0.061(4) 0.068(4) 0.012(3) 0.021(3) 0.019(3)
N12 0.080(4) 0.076(4) 0.043(3) -0.005(3) 0.004(3) 0.038(3)
N13 0.088(4) 0.075(4) 0.041(3) 0.013(3) 0.009(3) 0.042(4)
C11 0.134(9) 0.126(9) 0.094(7) 0.055(7) 0.068(7) 0.055(7)
C12 0.095(6) 0.083(6) 0.060(5) 0.010(4) -0.004(4) 0.051(5)
C13 0.056(4) 0.069(5) 0.105(7) 0.018(5) 0.014(4) 0.023(4)
C14 0.071(5) 0.063(5) 0.063(5) -0.006(4) -0.014(4) 0.031(4)
C15 0.101(6) 0.084(6) 0.047(4) -0.001(4) 0.001(4) 0.058(5)
C16 0.127(8) 0.084(7) 0.097(7) -0.017(6) -0.019(6) 0.061(6)
C17 0.29(2) 0.157(13) 0.155(12) 0.053(11) 0.171(14) 0.125(14)
C18 0.136(10) 0.079(8) 0.167(13) -0.035(8) 0.015(9) 0.020(7)
C19 0.119(8) 0.138(9) 0.048(5) 0.029(5) 0.028(5) 0.059(7)
Li3 0.036(4) 0.049(6) 0.041(5) 0.010(4) 0.011(4) 0.017(4)
Li4 0.049(5) 0.053(7) 0.071(7) 0.024(6) 0.031(5) 0.023(5)
N31 0.050(3) 0.050(3) 0.050(3) 0.007(2) 0.013(2) 0.015(2)
N32 0.044(3) 0.044(3) 0.045(3) 0.007(2) 0.007(2) 0.014(2)
N33 0.058(3) 0.048(3) 0.044(3) 0.015(2) 0.004(3) 0.008(3)
C31 0.079(5) 0.082(6) 0.049(4) -0.002(4) -0.001(4) 0.021(4)
C32 0.066(5) 0.086(6) 0.081(6) 0.011(5) 0.036(4) 0.024(4)
C33 0.088(5) 0.046(4) 0.070(5) 0.002(4) 0.009(4) 0.027(4)
C34 0.076(5) 0.050(4) 0.074(5) 0.014(4) 0.004(4) 0.026(4)
C35 0.059(4) 0.064(5) 0.051(4) 0.023(3) 0.003(3) 0.024(3)
C36 0.053(4) 0.055(4) 0.058(4) 0.012(3) 0.000(3) 0.018(3)
C37 0.067(4) 0.065(5) 0.053(4) 0.005(3) 0.009(4) 0.021(4)
C38 0.052(4) 0.054(4) 0.081(5) 0.010(4) 0.014(4) 0.005(3)
C39 0.075(5) 0.080(6) 0.078(6) 0.043(5) 0.004(4) -0.009(4)
N53 0.040(2) 0.054(3) 0.049(3) 0.012(2) 0.020(2) 0.020(2)
N54 0.047(3) 0.061(4) 0.080(4) 0.029(3) 0.036(3) 0.023(3)
N55 0.060(4) 0.076(5) 0.083(5) 0.024(4) 0.029(3) 0.026(3)
C51 0.057(4) 0.047(4) 0.051(4) 0.021(3) 0.009(3) 0.011(3)
C52 0.039(3) 0.061(4) 0.052(4) 0.019(3) 0.013(3) 0.005(3)
C53 0.039(3) 0.053(4) 0.045(3) 0.016(3) 0.016(3) 0.016(3)
C54 0.046(3) 0.052(4) 0.052(4) 0.020(3) 0.026(3) 0.023(3)
C55 0.063(4) 0.059(4) 0.066(4) 0.021(4) 0.033(4) 0.028(3)
C56 0.071(4) 0.053(4) 0.053(4) 0.015(3) 0.016(3) 0.031(3)

loop_
_atom_type_symbol
_atom_type_description
_atom_type_scat_dispersion_real
_atom_type_scat_dispersion_imag
_atom_type_scat_source
C C 0.0033 0.0016 'International Tables Vol C Tables 4.2.6.8 and 6.1.1.4'
H H 0.0000 0.0000 'International Tables Vol C Tables 4.2.6.8 and 6.1.1.4'
N N 0.0061 0.0033 'International Tables Vol C Tables 4.2.6.8 and 6.1.1.4'
Sn Sn -0.6537 1.4246 'International Tables Vol C Tables 4.2.6.8 and 6.1.1.4'
Li Li -0.0003 0.0001 'International Tables Vol C Tables 4.2.6.8 and 6.1.1.4'

loop_
_geom_angle_atom_site_label_1
_geom_angle_atom_site_label_2
_geom_angle_atom_site_label_3
_geom_angle
_geom_angle_site_symmetry_1
_geom_angle_site_symmetry_3
_geom_angle_publ_flag
N7 Sn1 N4 143.59(19) . . ?
N7 Sn1 N3 128.89(17) . . ?
N4 Sn1 N3 81.22(17) . . ?
N7 Sn1 N5 80.90(18) . . ?
N4 Sn1 N5 130.14(18) . . ?
N3 Sn1 N5 79.33(17) . . ?
N7 Sn1 N2 79.55(17) . . ?
N4 Sn1 N2 86.50(18) . . ?
N3 Sn1 N2 81.86(16) . . ?
N5 Sn1 N2 134.57(17) . . ?
N7 Sn1 N6 88.05(17) . . ?
N4 Sn1 N6 79.32(17) . . ?
N3 Sn1 N6 134.71(17) . . ?
N5 Sn1 N6 82.77(17) . . ?
N2 Sn1 N6 136.62(17) . . ?
N2 Sn2 N8 82.86(16) . . ?
N2 Sn2 N80 89.0(2) . . ?
N8 Sn2 N80 68.73(18) . . ?
N2 Sn2 Sn3 43.12(11) . . ?
N8 Sn2 Sn3 43.55(11) . . ?
N80 Sn2 Sn3 61.93(17) . . ?
N2 Sn3 N8 83.38(16) . . ?
N2 Sn3 N3 80.53(16) . . ?
N8 Sn3 N3 78.07(17) . . ?
N2 Sn3 Sn2 43.03(12) . . ?
N8 Sn3 Sn2 44.21(12) . . ?
N3 Sn3 Sn2 89.80(11) . . ?
N4 Sn4 N8 83.55(17) . . ?
N4 Sn4 N3 80.27(16) . . ?
N8 Sn4 N3 80.01(17) . . ?
N6 Sn5 N1 81.40(17) . . ?
N6 Sn5 N10 93.4(2) . . ?
N1 Sn5 N10 70.5(2) . . ?
N6 Sn5 Sn6 42.79(13) . . ?
N1 Sn5 Sn6 42.62(12) . . ?
N10 Sn5 Sn6 66.01(17) . . ?
N1 Sn6 N6 81.25(18) . . ?
N1 Sn6 N5 78.86(16) . . ?
N6 Sn6 N5 81.27(16) . . ?
N1 Sn6 Sn5 43.44(13) . . ?
N6 Sn6 Sn5 41.81(12) . . ?
N5 Sn6 Sn5 91.09(12) . . ?
N7 Sn7 N1 85.39(18) . . ?
N7 Sn7 N5 80.45(17) . . ?
N1 Sn7 N5 80.27(17) . . ?
C101 N1 Sn7 125.8(4) . . ?
C101 N1 Sn6 112.5(4) . . ?
Sn7 N1 Sn6 101.56(18) . . ?
C101 N1 Sn5 107.7(3) . . ?
Sn7 N1 Sn5 110.7(2) . . ?
Sn6 N1 Sn5 93.93(18) . . ?
C201 N2 Sn2 125.1(4) . . ?
C201 N2 Sn3 118.9(3) . . ?
Sn2 N2 Sn3 93.86(16) . . ?
C201 N2 Sn1 110.8(3) . . ?
Sn2 N2 Sn1 104.84(18) . . ?
Sn3 N2 Sn1 99.42(18) . . ?
C301 N3 Sn1 111.9(3) . . ?
C301 N3 Sn4 123.1(3) . . ?
Sn1 N3 Sn4 96.96(17) . . ?
C301 N3 Sn3 123.2(3) . . ?
Sn1 N3 Sn3 97.62(18) . . ?
Sn4 N3 Sn3 98.60(17) . . ?
C401 N4 Sn1 113.5(3) . . ?
C401 N4 Sn4 124.0(4) . . ?
Sn1 N4 Sn4 100.84(19) . . ?
C302 N5 Sn1 111.1(3) . . ?
C302 N5 Sn7 121.0(3) . . ?
Sn1 N5 Sn7 96.92(18) . . ?
C302 N5 Sn6 126.8(4) . . ?
Sn1 N5 Sn6 96.81(17) . . ?
Sn7 N5 Sn6 98.11(17) . . ?
C402 N6 Sn5 120.8(3) . . ?
C402 N6 Sn6 121.7(4) . . ?
Sn5 N6 Sn6 95.39(18) . . ?
C402 N6 Sn1 110.1(3) . . ?
Sn5 N6 Sn1 107.5(2) . . ?
Sn6 N6 Sn1 98.27(18) . . ?
C202 N7 Sn7 123.9(4) . . ?
C202 N7 Sn1 113.3(3) . . ?
Sn7 N7 Sn1 101.59(19) . . ?
C801 N8 Sn4 128.2(3) . . ?
C801 N8 Sn3 111.0(3) . . ?
Sn4 N8 Sn3 102.34(19) . . ?
C801 N8 Sn2 108.2(3) . . ?
Sn4 N8 Sn2 108.90(18) . . ?
Sn3 N8 Sn2 92.24(15) . . ?
C102 N10 Sn5 109.2(4) . . ?
C102 N10 H10A 125.4 . . ?
Sn5 N10 H10A 125.4 . . ?
C802 N80 Sn2 108.7(4) . . ?
C802 N80 H80A 125.6 . . ?
Sn2 N80 H80A 125.6 . . ?
C106 C101 N1 127.0(5) . . ?
C106 C101 C102 118.8(5) . . ?
N1 C101 C102 114.2(5) . . ?
N10 C102 C103 127.6(6) . . ?
N10 C102 C101 114.9(5) . . ?
C103 C102 C101 117.3(6) . . ?
C104 C103 C102 121.4(7) . . ?
C104 C103 H103 119.3 . . ?
C102 C103 H103 119.3 . . ?
C105 C104 C103 121.2(6) . . ?
C105 C104 H104 119.4 . . ?
C103 C104 H104 119.4 . . ?
C104 C105 C106 119.7(7) . . ?
C104 C105 H105 120.1 . . ?
C106 C105 H105 120.1 . . ?
C105 C106 C101 121.5(7) . . ?
C105 C106 H106 119.3 . . ?
C101 C106 H106 119.3 . . ?
C206 C201 N2 123.4(5) . . ?
C206 C201 C202 118.4(5) . . ?
N2 C201 C202 118.1(5) . . ?
C203 C202 N7 123.7(5) . . ?
C203 C202 C201 118.1(5) . . ?
N7 C202 C201 118.2(4) . . ?
C202 C203 C204 122.4(6) . . ?
C202 C203 H203 118.8 . . ?
C204 C203 H203 118.8 . . ?
C203 C204 C205 119.6(6) . . ?
C203 C204 H204 120.2 . . ?
C205 C204 H204 120.2 . . ?
C206 C205 C204 119.3(6) . . ?
C206 C205 H205 120.3 . . ?
C204 C205 H205 120.3 . . ?
C201 C206 C205 122.2(6) . . ?
C201 C206 H206 118.9 . . ?
C205 C206 H206 118.9 . . ?
C306 C301 N3 123.4(5) . . ?
C306 C301 C302 117.6(5) . . ?
N3 C301 C302 119.0(4) . . ?
C303 C302 N5 123.5(5) . . ?
C303 C302 C301 117.8(5) . . ?
N5 C302 C301 118.6(5) . . ?
C304 C303 C302 122.3(5) . . ?
C304 C303 H303 118.8 . . ?
C302 C303 H303 118.8 . . ?
C305 C304 C303 119.9(6) . . ?
C305 C304 H304 120.0 . . ?
C303 C304 H304 120.0 . . ?
C304 C305 C306 120.2(5) . . ?
C304 C305 H305 119.9 . . ?
C306 C305 H305 119.9 . . ?
C305 C306 C301 122.1(5) . . ?
C305 C306 H306 119.0 . . ?
C301 C306 H306 119.0 . . ?
C406 C401 N4 122.7(5) . . ?
C406 C401 C402 119.3(5) . . ?
N4 C401 C402 118.0(5) . . ?
C403 C402 N6 122.4(5) . . ?
C403 C402 C401 118.6(5) . . ?
N6 C402 C401 119.0(4) . . ?
C402 C403 C404 121.3(6) . . ?
C402 C403 H403 119.4 . . ?
C404 C403 H403 119.4 . . ?
C405 C404 C403 119.6(6) . . ?
C405 C404 H404 120.2 . . ?
C403 C404 H404 120.2 . . ?
C404 C405 C406 120.4(6) . . ?
C404 C405 H405 119.8 . . ?
C406 C405 H405 119.8 . . ?
C401 C406 C405 120.8(6) . . ?
C401 C406 H406 119.6 . . ?
C405 C406 H406 119.6 . . ?
C806 C801 N8 126.7(5) . . ?
C806 C801 C802 119.1(5) . . ?
N8 C801 C802 114.2(4) . . ?
N80 C802 C803 128.3(6) . . ?
N80 C802 C801 113.2(5) . . ?
C803 C802 C801 118.5(5) . . ?
C804 C803 C802 120.9(6) . . ?
C804 C803 H803 119.5 . . ?
C802 C803 H803 119.5 . . ?
C805 C804 C803 121.1(5) . . ?
C805 C804 H804 119.5 . . ?
C803 C804 H804 119.5 . . ?
C804 C805 C806 118.8(6) . . ?
C804 C805 H805 120.6 . . ?
C806 C805 H805 120.6 . . ?
C801 C806 C805 121.6(6) . . ?
C801 C806 H806 119.2 . . ?
C805 C806 H806 119.2 . . ?
N01 Li1 N13 121.1(6) . . ?
N01 Li1 N12 118.8(6) . . ?
N13 Li1 N12 88.3(5) . . ?
N01 Li1 N11 120.8(6) . . ?
N13 Li1 N11 85.9(5) . . ?
N12 Li1 N11 113.0(5) . . ?
N02 Li2 N21' 102.1(9) . . ?
N02 Li2 N23 130.8(9) . . ?
N21' Li2 N23 90.7(10) . . ?
N02 Li2 N22' 113.5(11) . . ?
N21' Li2 N22' 139.9(10) . . ?
N23 Li2 N22' 80.0(8) . . ?
N02 Li2 N22 121.4(11) . . ?
N21' Li2 N22 124.1(9) . . ?
N23 Li2 N22 86.2(7) . . ?
N22' Li2 N22 17.6(5) . . ?
N02 Li2 N23' 131.3(10) . . ?
N21' Li2 N23' 86.5(9) . . ?
N23 Li2 N23' 4.2(5) . . ?
N22' Li2 N23' 83.7(8) . . ?
N22 Li2 N23' 89.1(7) . . ?
N02 Li2 N21 114.8(9) . . ?
N21' Li2 N21 13.1(5) . . ?
N23 Li2 N21 84.5(8) . . ?
N22' Li2 N21 127.1(8) . . ?
N22 Li2 N21 112.0(7) . . ?
N23' Li2 N21 80.5(8) . . ?
N02 Li2 C23' 128.4(10) . . ?
N21' Li2 C23' 30.9(6) . . ?
N23 Li2 C23' 61.8(7) . . ?
N22' Li2 C23' 118.1(8) . . ?
N22 Li2 C23' 108.1(8) . . ?
N23' Li2 C23' 57.8(6) . . ?
N21 Li2 C23' 22.8(5) . . ?
N03 N01 C01 102.4(6) . . ?
N03 N01 Li1 121.8(6) . . ?
C01 N01 Li1 135.8(6) . . ?
N03 N02 C02 103.2(7) . . ?
N03 N02 Li2 133.4(8) . . ?
C02 N02 Li2 123.4(8) . . ?
N01 N03 N02 116.0(8) . . ?
N01 C01 C02 110.8(6) . . ?
N01 C01 C06 129.9(7) . . ?
C02 C01 C06 119.2(7) . . ?
C03 C02 N02 129.4(8) . . ?
C03 C02 C01 122.9(8) . . ?
N02 C02 C01 107.6(6) . . ?
C04 C03 C02 117.7(8) . . ?
C04 C03 H03 121.2 . . ?
C02 C03 H03 121.2 . . ?
C03 C04 C05 120.6(8) . . ?
C03 C04 H04 119.7 . . ?
C05 C04 H04 119.7 . . ?
C04 C05 C06 122.4(8) . . ?
C04 C05 H05 118.8 . . ?
C06 C05 H05 118.8 . . ?
C05 C06 C01 117.1(8) . . ?
C05 C06 H06 121.5 . . ?
C01 C06 H06 121.5 . . ?
C13 N11 C11 109.7(7) . . ?
C13 N11 C12 107.8(6) . . ?
C11 N11 C12 108.5(7) . . ?
C13 N11 Li1 104.7(5) . . ?
C11 N11 Li1 121.7(7) . . ?
C12 N11 Li1 103.7(6) . . ?
C17 N12 C18 107.3(10) . . ?
C17 N12 C16 114.6(10) . . ?
C18 N12 C16 104.0(9) . . ?
C17 N12 Li1 116.3(8) . . ?
C18 N12 Li1 114.5(7) . . ?
C16 N12 Li1 99.5(6) . . ?
C19 N13 C15 110.0(7) . . ?
C19 N13 C14 111.3(7) . . ?
C15 N13 C14 111.2(7) . . ?
C19 N13 Li1 116.1(6) . . ?
C15 N13 Li1 102.8(5) . . ?
C14 N13 Li1 105.2(5) . . ?
N11 C11 H11A 109.5 . . ?
N11 C11 H11B 109.5 . . ?
H11A C11 H11B 109.5 . . ?
N11 C11 H11C 109.5 . . ?
H11A C11 H11C 109.5 . . ?
H11B C11 H11C 109.5 . . ?
N11 C12 H12A 109.5 . . ?
N11 C12 H12B 109.5 . . ?
H12A C12 H12B 109.5 . . ?
N11 C12 H12C 109.5 . . ?
H12A C12 H12C 109.5 . . ?
H12B C12 H12C 109.5 . . ?
N11 C13 C14 112.0(7) . . ?
N11 C13 H13A 109.2 . . ?
C14 C13 H13A 109.2 . . ?
N11 C13 H13B 109.2 . . ?
C14 C13 H13B 109.2 . . ?
H13A C13 H13B 107.9 . . ?
C13 C14 N13 112.4(6) . . ?
C13 C14 H14A 109.1 . . ?
N13 C14 H14A 109.1 . . ?
C13 C14 H14B 109.1 . . ?
N13 C14 H14B 109.1 . . ?
H14A C14 H14B 107.8 . . ?
N13 C15 C16 114.0(7) . . ?
N13 C15 H15A 108.8 . . ?
C16 C15 H15A 108.8 . . ?
N13 C15 H15B 108.8 . . ?
C16 C15 H15B 108.8 . . ?
H15A C15 H15B 107.7 . . ?
C15 C16 N12 113.5(8) . . ?
C15 C16 H16A 108.9 . . ?
N12 C16 H16A 108.9 . . ?
C15 C16 H16B 108.9 . . ?
N12 C16 H16B 108.9 . . ?
H16A C16 H16B 107.7 . . ?
N12 C17 H17A 109.5 . . ?
N12 C17 H17B 109.5 . . ?
H17A C17 H17B 109.5 . . ?
N12 C17 H17C 109.5 . . ?
H17A C17 H17C 109.5 . . ?
H17B C17 H17C 109.5 . . ?
N12 C18 H18A 109.5 . . ?
N12 C18 H18B 109.5 . . ?
H18A C18 H18B 109.5 . . ?
N12 C18 H18C 109.5 . . ?
H18A C18 H18C 109.5 . . ?
H18B C18 H18C 109.5 . . ?
N13 C19 H19A 109.5 . . ?
N13 C19 H19B 109.5 . . ?
H19A C19 H19B 109.5 . . ?
N13 C19 H19C 109.5 . . ?
H19A C19 H19C 109.5 . . ?
H19B C19 H19C 109.5 . . ?
C21 N21 C22 112.6(11) . . ?
C21 N21 C23 110.0(12) . . ?
C22 N21 C23 111.5(12) . . ?
C21 N21 Li2 111.2(11) . . ?
C22 N21 Li2 111.1(9) . . ?
C23 N21 Li2 99.7(9) . . ?
C26 N22 C27 107.9(13) . . ?
C26 N22 C28 107.1(12) . . ?
C27 N22 C28 110.9(12) . . ?
C26 N22 Li2 102.1(10) . . ?
C27 N22 Li2 115.2(10) . . ?
C28 N22 Li2 112.9(11) . . ?
C25 N23 C29 105.5(11) . . ?
C25 N23 C24 108.5(12) . . ?
C29 N23 C24 102.8(11) . . ?
C25 N23 Li2 107.3(10) . . ?
C29 N23 Li2 122.8(11) . . ?
C24 N23 Li2 109.3(9) . . ?
N21 C21 H21A 109.5 . . ?
N21 C21 H21B 109.5 . . ?
H21A C21 H21B 109.5 . . ?
N21 C21 H21C 109.5 . . ?
H21A C21 H21C 109.5 . . ?
H21B C21 H21C 109.5 . . ?
N21 C22 H22A 109.5 . . ?
N21 C22 H22B 109.5 . . ?
H22A C22 H22B 109.5 . . ?
N21 C22 H22C 109.5 . . ?
H22A C22 H22C 109.5 . . ?
H22B C22 H22C 109.5 . . ?
N21 C23 C24 110.7(11) . . ?
N21 C23 H23A 109.5 . . ?
C24 C23 H23A 109.5 . . ?
N21 C23 H23B 109.5 . . ?
C24 C23 H23B 109.5 . . ?
H23A C23 H23B 108.1 . . ?
N23 C24 C23 108.2(12) . . ?
N23 C24 H24A 110.1 . . ?
C23 C24 H24A 110.1 . . ?
N23 C24 H24B 110.1 . . ?
C23 C24 H24B 110.1 . . ?
H24A C24 H24B 108.4 . . ?
N23 C25 C26 112.0(12) . . ?
N23 C25 H25A 109.2 . . ?
C26 C25 H25A 109.2 . . ?
N23 C25 H25B 109.2 . . ?
C26 C25 H25B 109.2 . . ?
H25A C25 H25B 107.9 . . ?
N22 C26 C25 122.3(13) . . ?
N22 C26 H26A 106.8 . . ?
C25 C26 H26A 106.8 . . ?
N22 C26 H26B 106.8 . . ?
C25 C26 H26B 106.8 . . ?
H26A C26 H26B 106.6 . . ?
N22 C27 H27A 109.5 . . ?
N22 C27 H27B 109.5 . . ?
H27A C27 H27B 109.5 . . ?
N22 C27 H27C 109.5 . . ?
H27A C27 H27C 109.5 . . ?
H27B C27 H27C 109.5 . . ?
N22 C28 H28A 109.5 . . ?
N22 C28 H28B 109.5 . . ?
H28A C28 H28B 109.5 . . ?
N22 C28 H28C 109.5 . . ?
H28A C28 H28C 109.5 . . ?
H28B C28 H28C 109.5 . . ?
N23 C29 H29A 109.5 . . ?
N23 C29 H29B 109.5 . . ?
H29A C29 H29B 109.5 . . ?
N23 C29 H29C 109.5 . . ?
H29A C29 H29C 109.5 . . ?
H29B C29 H29C 109.5 . . ?
C21' N21' C23' 103.8(13) . . ?
C21' N21' C22' 112.8(16) . . ?
C23' N21' C22' 99.5(15) . . ?
C21' N21' Li2 111.6(15) . . ?
C23' N21' Li2 107.4(11) . . ?
C22' N21' Li2 119.6(15) . . ?
C26' N22' C27' 117.5(15) . . ?
C26' N22' C28' 105.3(14) . . ?
C27' N22' C28' 109.4(15) . . ?
C26' N22' Li2 110.1(12) . . ?
C27' N22' Li2 115.1(16) . . ?
C28' N22' Li2 97.1(13) . . ?
C24' N23' C29' 120.8(14) . . ?
C24' N23' C25' 116.3(16) . . ?
C29' N23' C25' 106.0(13) . . ?
C24' N23' Li2 102.6(12) . . ?
C29' N23' Li2 112.1(14) . . ?
C25' N23' Li2 96.4(12) . . ?
N21' C21' H21D 109.5 . . ?
N21' C21' H21E 109.5 . . ?
H21D C21' H21E 109.5 . . ?
N21' C21' H21F 109.5 . . ?
H21D C21' H21F 109.5 . . ?
H21E C21' H21F 109.5 . . ?
N21' C22' H22D 109.5 . . ?
N21' C22' H22E 109.5 . . ?
H22D C22' H22E 109.5 . . ?
N21' C22' H22F 109.5 . . ?
H22D C22' H22F 109.5 . . ?
H22E C22' H22F 109.5 . . ?
N21' C23' C24' 107.8(13) . . ?
N21' C23' Li2 41.7(8) . . ?
C24' C23' Li2 76.3(10) . . ?
N21' C23' H23C 110.2 . . ?
C24' C23' H23C 110.2 . . ?
Li2 C23' H23C 148.8 . . ?
N21' C23' H23D 110.2 . . ?
C24' C23' H23D 110.2 . . ?
Li2 C23' H23D 96.8 . . ?
H23C C23' H23D 108.5 . . ?
N23' C24' C23' 113.0(15) . . ?
N23' C24' H24C 109.0 . . ?
C23' C24' H24C 109.0 . . ?
N23' C24' H24D 109.0 . . ?
C23' C24' H24D 109.0 . . ?
H24C C24' H24D 107.8 . . ?
N23' C25' C26' 114.0(14) . . ?
N23' C25' H25C 108.8 . . ?
C26' C25' H25C 108.8 . . ?
N23' C25' H25D 108.8 . . ?
C26' C25' H25D 108.8 . . ?
H25C C25' H25D 107.7 . . ?
N22' C26' C25' 114.6(16) . . ?
N22' C26' H26C 108.6 . . ?
C25' C26' H26C 108.6 . . ?
N22' C26' H26D 108.6 . . ?
C25' C26' H26D 108.6 . . ?
H26C C26' H26D 107.6 . . ?
N22' C27' H27D 109.5 . . ?
N22' C27' H27E 109.5 . . ?
H27D C27' H27E 109.5 . . ?
N22' C27' H27F 109.5 . . ?
H27D C27' H27F 109.5 . . ?
H27E C27' H27F 109.5 . . ?
N22' C28' H28D 109.5 . . ?
N22' C28' H28E 109.5 . . ?
H28D C28' H28E 109.5 . . ?
N22' C28' H28F 109.5 . . ?
H28D C28' H28F 109.5 . . ?
H28E C28' H28F 109.5 . . ?
N23' C29' H29D 109.5 . . ?
N23' C29' H29E 109.5 . . ?
H29D C29' H29E 109.5 . . ?
N23' C29' H29F 109.5 . . ?
H29D C29' H29F 109.5 . . ?
H29E C29' H29F 109.5 . . ?
N53 Li3 N33 125.2(5) . . ?
N53 Li3 N31 116.9(5) . . ?
N33 Li3 N31 86.7(4) . . ?
N53 Li3 N32 111.4(5) . . ?
N33 Li3 N32 84.5(4) . . ?
N31 Li3 N32 126.1(5) . . ?
N54 Li4 N41 115.4(7) . . ?
N54 Li4 N42' 115.9(7) . . ?
N41 Li4 N42' 119.6(8) . . ?
N54 Li4 N43 127.4(7) . . ?
N41 Li4 N43 89.8(7) . . ?
N42' Li4 N43 83.4(7) . . ?
N54 Li4 N43' 126.7(7) . . ?
N41 Li4 N43' 84.6(7) . . ?
N42' Li4 N43' 89.3(7) . . ?
N43 Li4 N43' 6.4(6) . . ?
N54 Li4 N41' 110.5(7) . . ?
N41 Li4 N41' 5.0(7) . . ?
N42' Li4 N41' 124.1(8) . . ?
N43 Li4 N41' 92.5(7) . . ?
N43' Li4 N41' 87.1(7) . . ?
N54 Li4 N42 112.0(7) . . ?
N41 Li4 N42 122.1(8) . . ?
N42' Li4 N42 4.1(7) . . ?
N43 Li4 N42 86.8(7) . . ?
N43' Li4 N42 92.8(7) . . ?
N41' Li4 N42 126.4(8) . . ?
N54 Li4 C46' 140.1(7) . . ?
N41 Li4 C46' 104.2(7) . . ?
N42' Li4 C46' 31.0(5) . . ?
N43 Li4 C46' 54.5(6) . . ?
N43' Li4 C46' 59.8(6) . . ?
N41' Li4 C46' 109.1(7) . . ?
N42 Li4 C46' 34.9(6) . . ?
C33 N31 C32 113.1(6) . . ?
C33 N31 C31 110.9(6) . . ?
C32 N31 C31 108.3(6) . . ?
C33 N31 Li3 100.6(5) . . ?
C32 N31 Li3 111.7(5) . . ?
C31 N31 Li3 112.2(5) . . ?
C36 N32 C37 111.4(6) . . ?
C36 N32 C38 108.7(5) . . ?
C37 N32 C38 109.4(6) . . ?
C36 N32 Li3 102.3(5) . . ?
C37 N32 Li3 103.0(5) . . ?
C38 N32 Li3 121.9(5) . . ?
C35 N33 C39 110.0(6) . . ?
C35 N33 C34 108.6(6) . . ?
C39 N33 C34 111.2(7) . . ?
C35 N33 Li3 107.2(5) . . ?
C39 N33 Li3 116.8(5) . . ?
C34 N33 Li3 102.5(5) . . ?
N31 C31 H31A 109.5 . . ?
N31 C31 H31B 109.5 . . ?
H31A C31 H31B 109.5 . . ?
N31 C31 H31C 109.5 . . ?
H31A C31 H31C 109.5 . . ?
H31B C31 H31C 109.5 . . ?
N31 C32 H32A 109.5 . . ?
N31 C32 H32B 109.5 . . ?
H32A C32 H32B 109.5 . . ?
N31 C32 H32C 109.5 . . ?
H32A C32 H32C 109.5 . . ?
H32B C32 H32C 109.5 . . ?
N31 C33 C34 113.9(6) . . ?
N31 C33 H33A 108.8 . . ?
C34 C33 H33A 108.8 . . ?
N31 C33 H33B 108.8 . . ?
C34 C33 H33B 108.8 . . ?
H33A C33 H33B 107.7 . . ?
C33 C34 N33 109.0(6) . . ?
C33 C34 H34A 109.9 . . ?
N33 C34 H34A 109.9 . . ?
C33 C34 H34B 109.9 . . ?
N33 C34 H34B 109.9 . . ?
H34A C34 H34B 108.3 . . ?
N33 C35 C36 112.4(5) . . ?
N33 C35 H35A 109.1 . . ?
C36 C35 H35A 109.1 . . ?
N33 C35 H35B 109.1 . . ?
C36 C35 H35B 109.1 . . ?
H35A C35 H35B 107.9 . . ?
N32 C36 C35 111.9(5) . . ?
N32 C36 H36A 109.2 . . ?
C35 C36 H36A 109.2 . . ?
N32 C36 H36B 109.2 . . ?
C35 C36 H36B 109.2 . . ?
H36A C36 H36B 107.9 . . ?
N32 C37 H37A 109.5 . . ?
N32 C37 H37B 109.5 . . ?
H37A C37 H37B 109.5 . . ?
N32 C37 H37C 109.5 . . ?
H37A C37 H37C 109.5 . . ?
H37B C37 H37C 109.5 . . ?
N32 C38 H38A 109.5 . . ?
N32 C38 H38B 109.5 . . ?
H38A C38 H38B 109.5 . . ?
N32 C38 H38C 109.5 . . ?
H38A C38 H38C 109.5 . . ?
H38B C38 H38C 109.5 . . ?
N33 C39 H39A 109.5 . . ?
N33 C39 H39B 109.5 . . ?
H39A C39 H39B 109.5 . . ?
N33 C39 H39C 109.5 . . ?
H39A C39 H39C 109.5 . . ?
H39B C39 H39C 109.5 . . ?
C41 N41 C42 109.8(15) . . ?
C41 N41 C43 109.5(15) . . ?
C42 N41 C43 108.7(14) . . ?
C41 N41 Li4 102.4(14) . . ?
C42 N41 Li4 124.9(14) . . ?
C43 N41 Li4 100.5(9) . . ?
C48 N42 C46 112.9(15) . . ?
C48 N42 C47 107.9(15) . . ?
C46 N42 C47 111.4(15) . . ?
C48 N42 Li4 115.8(15) . . ?
C46 N42 Li4 97.6(10) . . ?
C47 N42 Li4 111.0(13) . . ?
C45 N43 C49 109.4(13) . . ?
C45 N43 C44 116.8(14) . . ?
C49 N43 C44 108.3(12) . . ?
C45 N43 Li4 104.3(11) . . ?
C49 N43 Li4 115.5(13) . . ?
C44 N43 Li4 102.5(10) . . ?
N41 C41 H41A 109.5 . . ?
N41 C41 H41B 109.5 . . ?
H41A C41 H41B 109.5 . . ?
N41 C41 H41C 109.5 . . ?
H41A C41 H41C 109.5 . . ?
H41B C41 H41C 109.5 . . ?
N41 C42 H42A 109.5 . . ?
N41 C42 H42B 109.5 . . ?
H42A C42 H42B 109.5 . . ?
N41 C42 H42C 109.5 . . ?
H42A C42 H42C 109.5 . . ?
H42B C42 H42C 109.5 . . ?
C44 C43 N41 113.1(14) . . ?
C44 C43 H43A 109.0 . . ?
N41 C43 H43A 109.0 . . ?
C44 C43 H43B 109.0 . . ?
N41 C43 H43B 109.0 . . ?
H43A C43 H43B 107.8 . . ?
C43 C44 N43 107.4(13) . . ?
C43 C44 H44A 110.2 . . ?
N43 C44 H44A 110.2 . . ?
C43 C44 H44B 110.2 . . ?
N43 C44 H44B 110.2 . . ?
H44A C44 H44B 108.5 . . ?
N43 C45 C46 111.6(15) . . ?
N43 C45 H45A 109.3 . . ?
C46 C45 H45A 109.3 . . ?
N43 C45 H45B 109.3 . . ?
C46 C45 H45B 109.3 . . ?
H45A C45 H45B 108.0 . . ?
C45 C46 N42 114.0(14) . . ?
C45 C46 H46A 108.7 . . ?
N42 C46 H46A 108.7 . . ?
C45 C46 H46B 108.7 . . ?
N42 C46 H46B 108.7 . . ?
H46A C46 H46B 107.6 . . ?
N42 C47 H47A 109.5 . . ?
N42 C47 H47B 109.5 . . ?
H47A C47 H47B 109.5 . . ?
N42 C47 H47C 109.5 . . ?
H47A C47 H47C 109.5 . . ?
H47B C47 H47C 109.5 . . ?
N42 C48 H48A 109.5 . . ?
N42 C48 H48B 109.5 . . ?
H48A C48 H48B 109.5 . . ?
N42 C48 H48C 109.5 . . ?
H48A C48 H48C 109.5 . . ?
H48B C48 H48C 109.5 . . ?
N43 C49 H49A 109.5 . . ?
N43 C49 H49B 109.5 . . ?
H49A C49 H49B 109.5 . . ?
N43 C49 H49C 109.5 . . ?
H49A C49 H49C 109.5 . . ?
H49B C49 H49C 109.5 . . ?
C41' N41' C43' 114.2(15) . . ?
C41' N41' C42' 109.4(15) . . ?
C43' N41' C42' 111.3(15) . . ?
C41' N41' Li4 111.6(14) . . ?
C43' N41' Li4 101.8(10) . . ?
C42' N41' Li4 108.1(13) . . ?
C48' N42' C46' 114.1(15) . . ?
C48' N42' C47' 103.6(12) . . ?
C46' N42' C47' 110.8(15) . . ?
C48' N42' Li4 104.5(14) . . ?
C46' N42' Li4 103.1(10) . . ?
C47' N42' Li4 121.0(13) . . ?
C45' N43' C49' 114.7(13) . . ?
C45' N43' C44' 106.3(14) . . ?
C49' N43' C44' 114.1(13) . . ?
C45' N43' Li4 103.4(11) . . ?
C49' N43' Li4 113.1(13) . . ?
C44' N43' Li4 104.2(10) . . ?
N41' C41' H41D 109.5 . . ?
N41' C41' H41E 109.5 . . ?
H41D C41' H41E 109.5 . . ?
N41' C41' H41F 109.5 . . ?
H41D C41' H41F 109.5 . . ?
H41E C41' H41F 109.5 . . ?
N41' C42' H42D 109.5 . . ?
N41' C42' H42E 109.5 . . ?
H42D C42' H42E 109.5 . . ?
N41' C42' H42F 109.5 . . ?
H42D C42' H42F 109.5 . . ?
H42E C42' H42F 109.5 . . ?
C44' C43' N41' 115.6(14) . . ?
C44' C43' H43C 108.4 . . ?
N41' C43' H43C 108.4 . . ?
C44' C43' H43D 108.4 . . ?
N41' C43' H43D 108.4 . . ?
H43C C43' H43D 107.4 . . ?
C43' C44' N43' 113.2(14) . . ?
C43' C44' H44C 108.9 . . ?
N43' C44' H44C 108.9 . . ?
C43' C44' H44D 108.9 . . ?
N43' C44' H44D 108.9 . . ?
H44C C44' H44D 107.8 . . ?
N43' C45' C46' 118.7(14) . . ?
N43' C45' H45C 107.6 . . ?
C46' C45' H45C 107.6 . . ?
N43' C45' H45D 107.6 . . ?
C46' C45' H45D 107.6 . . ?
H45C C45' H45D 107.1 . . ?
C45' C46' N42' 113.2(14) . . ?
C45' C46' Li4 73.9(10) . . ?
N42' C46' Li4 46.0(8) . . ?
C45' C46' H46C 108.9 . . ?
N42' C46' H46C 108.9 . . ?
Li4 C46' H46C 147.2 . . ?
C45' C46' H46D 108.9 . . ?
N42' C46' H46D 108.9 . . ?
Li4 C46' H46D 101.6 . . ?
H46C C46' H46D 107.8 . . ?
N42' C47' H47D 109.5 . . ?
N42' C47' H47E 109.5 . . ?
H47D C47' H47E 109.5 . . ?
N42' C47' H47F 109.5 . . ?
H47D C47' H47F 109.5 . . ?
H47E C47' H47F 109.5 . . ?
N42' C48' H48D 109.5 . . ?
N42' C48' H48E 109.5 . . ?
H48D C48' H48E 109.5 . . ?
N42' C48' H48F 109.5 . . ?
H48D C48' H48F 109.5 . . ?
H48E C48' H48F 109.5 . . ?
N43' C49' H49D 109.5 . . ?
N43' C49' H49E 109.5 . . ?
H49D C49' H49E 109.5 . . ?
N43' C49' H49F 109.5 . . ?
H49D C49' H49F 109.5 . . ?
H49E C49' H49F 109.5 . . ?
N55 N53 C53 103.5(5) . . ?
N55 N53 Li3 120.6(5) . . ?
C53 N53 Li3 132.8(5) . . ?
N55 N54 C54 102.5(5) . . ?
N55 N54 Li4 134.7(6) . . ?
C54 N54 Li4 116.4(6) . . ?
N53 N55 N54 116.1(6) . . ?
C52 C51 C56 120.1(6) . . ?
C52 C51 H51 119.9 . . ?
C56 C51 H51 119.9 . . ?
C51 C52 C53 119.8(6) . . ?
C51 C52 H52 120.1 . . ?
C53 C52 H52 120.1 . . ?
N53 C53 C52 131.7(6) . . ?
N53 C53 C54 108.6(5) . . ?
C52 C53 C54 119.6(6) . . ?
N54 C54 C53 109.3(5) . . ?
N54 C54 C55 129.5(6) . . ?
C53 C54 C55 121.2(6) . . ?
C56 C55 C54 117.7(6) . . ?
C56 C55 H55 121.1 . . ?
C54 C55 H55 121.1 . . ?
C55 C56 C51 121.5(7) . . ?
C55 C56 H56 119.2 . . ?
C51 C56 H56 119.2 . . ?

loop_
_geom_bond_atom_site_label_1
_geom_bond_atom_site_label_2
_geom_bond_distance
_geom_bond_site_symmetry_2
_geom_bond_publ_flag
Sn1 N7 2.131(4) . ?
Sn1 N4 2.138(4) . ?
Sn1 N3 2.193(4) . ?
Sn1 N5 2.196(5) . ?
Sn1 N2 2.204(5) . ?
Sn1 N6 2.215(4) . ?
Sn2 N2 2.189(5) . ?
Sn2 N8 2.234(4) . ?
Sn2 N80 2.287(5) . ?
Sn2 Sn3 3.2015(5) . ?
Sn3 N2 2.193(4) . ?
Sn3 N8 2.208(4) . ?
Sn3 N3 2.263(5) . ?
Sn4 N4 2.151(5) . ?
Sn4 N8 2.157(5) . ?
Sn4 N3 2.222(4) . ?
Sn5 N6 2.163(5) . ?
Sn5 N1 2.226(5) . ?
Sn5 N10 2.281(6) . ?
Sn5 Sn6 3.2300(6) . ?
Sn6 N1 2.192(5) . ?
Sn6 N6 2.204(5) . ?
Sn6 N5 2.273(5) . ?
Sn7 N7 2.130(5) . ?
Sn7 N1 2.184(5) . ?
Sn7 N5 2.216(4) . ?
N1 C101 1.420(7) . ?
N2 C201 1.414(7) . ?
N3 C301 1.400(7) . ?
N4 C401 1.406(7) . ?
N5 C302 1.425(7) . ?
N6 C402 1.417(7) . ?
N7 C202 1.407(7) . ?
N8 C801 1.412(6) . ?
N10 C102 1.352(9) . ?
N10 H10A 0.8800 . ?
N80 C802 1.373(7) . ?
N80 H80A 0.8800 . ?
C101 C106 1.397(9) . ?
C101 C102 1.446(8) . ?
C102 C103 1.399(9) . ?
C103 C104 1.380(11) . ?
C103 H103 0.9500 . ?
C104 C105 1.361(11) . ?
C104 H104 0.9500 . ?
C105 C106 1.380(10) . ?
C105 H105 0.9500 . ?
C106 H106 0.9500 . ?
C201 C206 1.379(8) . ?
C201 C202 1.443(8) . ?
C202 C203 1.375(8) . ?
C203 C204 1.381(10) . ?
C203 H203 0.9500 . ?
C204 C205 1.387(10) . ?
C204 H204 0.9500 . ?
C205 C206 1.382(9) . ?
C205 H205 0.9500 . ?
C206 H206 0.9500 . ?
C301 C306 1.389(8) . ?
C301 C302 1.440(7) . ?
C302 C303 1.395(8) . ?
C303 C304 1.375(8) . ?
C303 H303 0.9500 . ?
C304 C305 1.350(8) . ?
C304 H304 0.9500 . ?
C305 C306 1.386(8) . ?
C305 H305 0.9500 . ?
C306 H306 0.9500 . ?
C401 C406 1.384(8) . ?
C401 C402 1.432(8) . ?
C402 C403 1.394(8) . ?
C403 C404 1.405(9) . ?
C403 H403 0.9500 . ?
C404 C405 1.369(10) . ?
C404 H404 0.9500 . ?
C405 C406 1.407(9) . ?
C405 H405 0.9500 . ?
C406 H406 0.9500 . ?
C801 C806 1.366(7) . ?
C801 C802 1.434(8) . ?
C802 C803 1.383(8) . ?
C803 C804 1.375(9) . ?
C803 H803 0.9500 . ?
C804 C805 1.374(10) . ?
C804 H804 0.9500 . ?
C805 C806 1.396(8) . ?
C805 H805 0.9500 . ?
C806 H806 0.9500 . ?
Li1 N01 1.994(11) . ?
Li1 N13 2.082(11) . ?
Li1 N12 2.123(13) . ?
Li1 N11 2.145(13) . ?
Li2 N02 1.926(15) . ?
Li2 N21' 1.96(2) . ?
Li2 N23 2.01(2) . ?
Li2 N22' 2.03(2) . ?
Li2 N22 2.15(2) . ?
Li2 N23' 2.22(2) . ?
Li2 N21 2.29(2) . ?
Li2 C23' 2.81(3) . ?
N01 N03 1.346(10) . ?
N01 C01 1.366(9) . ?
N02 N03 1.365(11) . ?
N02 C02 1.379(11) . ?
C01 C02 1.395(10) . ?
C01 C06 1.405(11) . ?
C02 C03 1.378(11) . ?
C03 C04 1.374(13) . ?
C03 H03 0.9500 . ?
C04 C05 1.385(13) . ?
C04 H04 0.9500 . ?
C05 C06 1.393(11) . ?
C05 H05 0.9500 . ?
C06 H06 0.9500 . ?
N11 C13 1.454(9) . ?
N11 C11 1.454(11) . ?
N11 C12 1.466(10) . ?
N12 C17 1.443(13) . ?
N12 C18 1.459(12) . ?
N12 C16 1.476(11) . ?
N13 C19 1.452(11) . ?
N13 C15 1.457(10) . ?
N13 C14 1.505(10) . ?
C11 H11A 0.9800 . ?
C11 H11B 0.9800 . ?
C11 H11C 0.9800 . ?
C12 H12A 0.9800 . ?
C12 H12B 0.9800 . ?
C12 H12C 0.9800 . ?
C13 C14 1.497(12) . ?
C13 H13A 0.9900 . ?
C13 H13B 0.9900 . ?
C14 H14A 0.9900 . ?
C14 H14B 0.9900 . ?
C15 C16 1.460(12) . ?
C15 H15A 0.9900 . ?
C15 H15B 0.9900 . ?
C16 H16A 0.9900 . ?
C16 H16B 0.9900 . ?
C17 H17A 0.9800 . ?
C17 H17B 0.9800 . ?
C17 H17C 0.9800 . ?
C18 H18A 0.9800 . ?
C18 H18B 0.9800 . ?
C18 H18C 0.9800 . ?
C19 H19A 0.9800 . ?
C19 H19B 0.9800 . ?
C19 H19C 0.9800 . ?
N21 C21 1.452(17) . ?
N21 C22 1.476(17) . ?
N21 C23 1.476(15) . ?
N22 C26 1.389(14) . ?
N22 C27 1.402(17) . ?
N22 C28 1.514(18) . ?
N23 C25 1.438(15) . ?
N23 C29 1.477(14) . ?
N23 C24 1.485(16) . ?
C21 H21A 0.9800 . ?
C21 H21B 0.9800 . ?
C21 H21C 0.9800 . ?
C22 H22A 0.9800 . ?
C22 H22B 0.9800 . ?
C22 H22C 0.9800 . ?
C23 C24 1.547(16) . ?
C23 H23A 0.9900 . ?
C23 H23B 0.9900 . ?
C24 H24A 0.9900 . ?
C24 H24B 0.9900 . ?
C25 C26 1.456(16) . ?
C25 H25A 0.9900 . ?
C25 H25B 0.9900 . ?
C26 H26A 0.9900 . ?
C26 H26B 0.9900 . ?
C27 H27A 0.9800 . ?
C27 H27B 0.9800 . ?
C27 H27C 0.9800 . ?
C28 H28A 0.9800 . ?
C28 H28B 0.9800 . ?
C28 H28C 0.9800 . ?
C29 H29A 0.9800 . ?
C29 H29B 0.9800 . ?
C29 H29C 0.9800 . ?
N21' C21' 1.463(19) . ?
N21' C23' 1.512(18) . ?
N21' C22' 1.54(2) . ?
N22' C26' 1.394(16) . ?
N22' C27' 1.424(19) . ?
N22' C28' 1.51(2) . ?
N23' C24' 1.406(17) . ?
N23' C29' 1.453(16) . ?
N23' C25' 1.456(17) . ?
C21' H21D 0.9800 . ?
C21' H21E 0.9800 . ?
C21' H21F 0.9800 . ?
C22' H22D 0.9800 . ?
C22' H22E 0.9800 . ?
C22' H22F 0.9800 . ?
C23' C24' 1.572(18) . ?
C23' H23C 0.9900 . ?
C23' H23D 0.9900 . ?
C24' H24C 0.9900 . ?
C24' H24D 0.9900 . ?
C25' C26' 1.466(19) . ?
C25' H25C 0.9900 . ?
C25' H25D 0.9900 . ?
C26' H26C 0.9900 . ?
C26' H26D 0.9900 . ?
C27' H27D 0.9800 . ?
C27' H27E 0.9800 . ?
C27' H27F 0.9800 . ?
C28' H28D 0.9800 . ?
C28' H28E 0.9800 . ?
C28' H28F 0.9800 . ?
C29' H29D 0.9800 . ?
C29' H29E 0.9800 . ?
C29' H29F 0.9800 . ?
Li3 N53 2.010(10) . ?
Li3 N33 2.105(11) . ?
Li3 N31 2.156(12) . ?
Li3 N32 2.159(11) . ?
Li4 N54 1.922(12) . ?
Li4 N41 2.032(19) . ?
Li4 N42' 2.06(2) . ?
Li4 N43 2.06(2) . ?
Li4 N43' 2.06(2) . ?
Li4 N41' 2.170(19) . ?
Li4 N42 2.20(2) . ?
Li4 C46' 2.79(2) . ?
N31 C33 1.443(9) . ?
N31 C32 1.467(9) . ?
N31 C31 1.468(9) . ?
N32 C36 1.466(8) . ?
N32 C37 1.468(9) . ?
N32 C38 1.491(9) . ?
N33 C35 1.462(8) . ?
N33 C39 1.463(9) . ?
N33 C34 1.495(10) . ?
C31 H31A 0.9800 . ?
C31 H31B 0.9800 . ?
C31 H31C 0.9800 . ?
C32 H32A 0.9800 . ?
C32 H32B 0.9800 . ?
C32 H32C 0.9800 . ?
C33 C34 1.489(10) . ?
C33 H33A 0.9900 . ?
C33 H33B 0.9900 . ?
C34 H34A 0.9900 . ?
C34 H34B 0.9900 . ?
C35 C36 1.491(10) . ?
C35 H35A 0.9900 . ?
C35 H35B 0.9900 . ?
C36 H36A 0.9900 . ?
C36 H36B 0.9900 . ?
C37 H37A 0.9800 . ?
C37 H37B 0.9800 . ?
C37 H37C 0.9800 . ?
C38 H38A 0.9800 . ?
C38 H38B 0.9800 . ?
C38 H38C 0.9800 . ?
C39 H39A 0.9800 . ?
C39 H39B 0.9800 . ?
C39 H39C 0.9800 . ?
N41 C41 1.443(19) . ?
N41 C42 1.486(17) . ?
N41 C43 1.490(16) . ?
N42 C48 1.407(17) . ?
N42 C46 1.469(17) . ?
N42 C47 1.512(18) . ?
N43 C45 1.429(15) . ?
N43 C49 1.497(16) . ?
N43 C44 1.513(15) . ?
C41 H41A 0.9800 . ?
C41 H41B 0.9800 . ?
C41 H41C 0.9800 . ?
C42 H42A 0.9800 . ?
C42 H42B 0.9800 . ?
C42 H42C 0.9800 . ?
C43 C44 1.479(17) . ?
C43 H43A 0.9900 . ?
C43 H43B 0.9900 . ?
C44 H44A 0.9900 . ?
C44 H44B 0.9900 . ?
C45 C46 1.470(18) . ?
C45 H45A 0.9900 . ?
C45 H45B 0.9900 . ?
C46 H46A 0.9900 . ?
C46 H46B 0.9900 . ?
C47 H47A 0.9800 . ?
C47 H47B 0.9800 . ?
C47 H47C 0.9800 . ?
C48 H48A 0.9800 . ?
C48 H48B 0.9800 . ?
C48 H48C 0.9800 . ?
C49 H49A 0.9800 . ?
C49 H49B 0.9800 . ?
C49 H49C 0.9800 . ?
N41' C41' 1.428(18) . ?
N41' C43' 1.470(16) . ?
N41' C42' 1.519(17) . ?
N42' C48' 1.417(17) . ?
N42' C46' 1.473(17) . ?
N42' C47' 1.521(17) . ?
N43' C45' 1.432(16) . ?
N43' C49' 1.469(16) . ?
N43' C44' 1.495(15) . ?
C41' H41D 0.9800 . ?
C41' H41E 0.9800 . ?
C41' H41F 0.9800 . ?
C42' H42D 0.9800 . ?
C42' H42E 0.9800 . ?
C42' H42F 0.9800 . ?
C43' C44' 1.449(17) . ?
C43' H43C 0.9900 . ?
C43' H43D 0.9900 . ?
C44' H44C 0.9900 . ?
C44' H44D 0.9900 . ?
C45' C46' 1.473(18) . ?
C45' H45C 0.9900 . ?
C45' H45D 0.9900 . ?
C46' H46C 0.9900 . ?
C46' H46D 0.9900 . ?
C47' H47D 0.9800 . ?
C47' H47E 0.9800 . ?
C47' H47F 0.9800 . ?
C48' H48D 0.9800 . ?
C48' H48E 0.9800 . ?
C48' H48F 0.9800 . ?
C49' H49D 0.9800 . ?
C49' H49E 0.9800 . ?
C49' H49F 0.9800 . ?
N53 N55 1.328(8) . ?
N53 C53 1.389(8) . ?
N54 N55 1.375(8) . ?
N54 C54 1.376(8) . ?
C51 C52 1.371(10) . ?
C51 C56 1.394(10) . ?
C51 H51 0.9500 . ?
C52 C53 1.394(9) . ?
C52 H52 0.9500 . ?
C53 C54 1.395(8) . ?
C54 C55 1.397(9) . ?
C55 C56 1.384(10) . ?
C55 H55 0.9500 . ?
C56 H56 0.9500 . ?
